data_7036117
loop_
_publ_author_name
'Pinglu Shi'
'Zhiguo Xia'
'Molokeev Maxim'
'Victor Atuchin'

_publ_section_title
;
 Crystal Chemistry and Luminescent Properties of Red-Emitting
 CsGd1-xEux(MoO4)2 Solid-Solution Phosphors
;
_journal_issue 25
_journal_name_full 'Dalton Transactions'
_journal_page_first 9669
_journal_page_last 9676
_journal_paper_doi 10.1039/C4DT00339J
_journal_volume 43
_journal_year 2014
_chemical_formula_moiety 'Eu0.10 Gd1.90 Mo4 O16, 2(Cs)'
_chemical_formula_sum 'Cs2 Eu0.1 Gd1.9 Mo4 O16'
_chemical_formula_weight 1219.55
_space_group_IT_number 13
_symmetry_cell_setting monoclinic
_symmetry_space_group_name_Hall '-P 2yc'
_symmetry_space_group_name_H-M 'P 1 2/c 1'
_cell_angle_alpha 90
_cell_angle_beta 91.1920(52)
_cell_angle_gamma 90
_cell_formula_units_Z 1
_cell_length_a 9.52748(19)
_cell_length_b 5.08068(17)
_cell_length_c 8.05913(52)
_cell_measurement_temperature 300
_cell_volume 390.03(3)
_diffrn_ambient_temperature 300
_diffrn_measurement_device_type
;
D8 ADVANCE Bruker
;
_diffrn_radiation_monochromator none
_diffrn_radiation_probe x-ray
_diffrn_radiation_type
;
 Cu K\a~1~~2~
;
_exptl_absorpt_coefficient_mu 116.341
_exptl_crystal_density_diffrn 5.191867
_pd_char_colour
;
colourless
;
_pd_meas_2theta_range_inc 0.020254
_pd_meas_2theta_range_max 120.007927
_pd_meas_2theta_range_min 5.002363
_pd_meas_scan_method step
_pd_proc_ls_pref_orient_corr
;
Prefered orientation on (100)
;
_pd_proc_ls_profile_function PearsonVII
_pd_proc_ls_prof_R_factor 3.163
_pd_proc_ls_prof_wR_expected 2.442
_pd_proc_ls_prof_wR_factor 4.129
_pd_proc_number_of_points 5678.1655
_pd_spec_mount_mode reflection
_refine_ls_goodness_of_fit_all 1.691
_refine_ls_R_I_factor 1.24
_refine_ls_shift/su_max 0.01000
_cod_data_source_file CsEu0p05Gd0p95Mo2O8.cif
_cod_data_source_block a
_cod_original_cell_volume 390.027(30)
_cod_original_sg_symbol_Hall
;
-P 2yc
;
_cod_original_sg_symbol_H-M P2/c
_cod_original_formula_sum
;
Cs2 Eu0.10 Gd1.90 Mo4 O16
;
_cod_database_code 7036117
_cod_database_fobs_code 7036117

loop_
_symmetry_equiv_pos_as_xyz
'x, y, z'
'-x, -y, -z'
'-x, y, -z+1/2'
'x, -y, z+1/2'

loop_
_atom_site_label
_atom_site_type_symbol
_atom_site_fract_x
_atom_site_fract_y
_atom_site_fract_z
_atom_site_occupancy
_atom_site_B_iso_or_equiv
Gd Gd 0 -0.0418(19) 0.25 0.95 0.951(93)
Eu Eu 0 -0.0418(19) 0.25 0.05 0.951(93)
Cs Cs 0.5 0.0008(19) 0.25 1 2.392(89)
Mo Mo 0.19689(17) 0.4804(22) 0.00479(68) 1 0.888(82)
O1 O 0.06530(96) 0.7306(66) 0.0034(50) 1 1.50(33)
O2 O 0.1977(21) 0.2344(76) 0.8885(65) 1 1.50(33)
O3 O 0.3556(10) 0.6758(57) 0.0128(50) 1 1.50(33)
O4 O 0.1800(22) 0.2410(68) 0.2027(59) 1 1.50(33)

loop_
_diffrn_radiation_wavelength
_diffrn_radiation_wavelength_wt
1.5406 1.0000
1.5443 0.5000

loop_
_geom_angle_atom_site_label_1
_geom_angle_atom_site_label_2
_geom_angle_atom_site_label_3
_geom_angle
_geom_angle_site_symmetry_1
_geom_angle_site_symmetry_3
O1 Gd O1 73.1(16) 1_545 2_565
O1 Gd O1 122.2(24) 1_545 3_545
O1 Gd O1 150.3(58) 1_545 4_565
O1 Gd O2 68.2(18) 1_545 2_556
O1 Gd O2 88.5(13) 1_545 4_554
O1 Gd O4 87.5(12) 1_545 1_555
O1 Gd O4 130.9(28) 1_545 3_555
O1 Gd O1 106.6(15) 2_565 4_565
O1 Gd O2 73.3(16) 2_565 2_556
O1 Gd O2 141.1(41) 2_565 4_554
O1 Gd O4 70.1(16) 2_565 1_555
O1 Gd O4 65.6(18) 2_565 3_555
O2 Gd O2 131.4(28) 2_556 4_554
O2 Gd O4 140.6(35) 2_556 1_555
O2 Gd O4 75.3(13) 2_556 3_555
O4 Gd O4 101.7(12) 1_555 3_555
O1 Eu O1 73.1(16) 1_545 2_565
O1 Eu O1 122.2(24) 1_545 3_545
O1 Eu O1 150.3(58) 1_545 4_565
O1 Eu O2 68.2(18) 1_545 2_556
O1 Eu O2 88.5(13) 1_545 4_554
O1 Eu O4 87.5(12) 1_545 1_555
O1 Eu O4 130.9(28) 1_545 3_555
O1 Eu O1 106.6(15) 2_565 4_565
O1 Eu O2 73.3(16) 2_565 2_556
O1 Eu O2 141.1(41) 2_565 4_554
O1 Eu O4 70.1(16) 2_565 1_555
O1 Eu O4 65.6(18) 2_565 3_555
O2 Eu O2 131.4(28) 2_556 4_554
O2 Eu O4 140.6(35) 2_556 1_555
O2 Eu O4 75.3(13) 2_556 3_555
O4 Eu O4 101.7(12) 1_555 3_555
O2 Cs O2 138.1(27) 2_656 4_554
O2 Cs O3 88.63(84) 2_656 1_545
O2 Cs O3 63.4(15) 2_656 2_665
O2 Cs O3 67.1(14) 2_656 3_645
O2 Cs O3 146.7(41) 2_656 4_565
O2 Cs O4 153.8(45) 2_656 1_555
O2 Cs O4 50.8(19) 2_656 3_655
O3 Cs O3 93.73(91) 1_545 2_665
O3 Cs O3 109.4(14) 1_545 3_645
O3 Cs O3 124.1(21) 1_545 4_565
O3 Cs O4 72.9(10) 1_545 1_555
O3 Cs O4 136.2(26) 1_545 3_655
O3 Cs O3 114.4(16) 2_665 4_565
O3 Cs O4 98.65(84) 2_665 1_555
O3 Cs O4 56.5(18) 2_665 3_655
O4 Cs O4 136.6(22) 1_555 3_655
O1 Mo O1 68.6(10) 1_555 2_565
O1 Mo O2 125.3(29) 1_555 1_554
O1 Mo O2 72.1(18) 1_555 4_564
O1 Mo O3 101.3(11) 1_555 1_555
O1 Mo O4 111.5(19) 1_555 1_555
O1 Mo O4 67.1(20) 1_555 4_564
O1 Mo O2 71.7(16) 2_565 1_554
O1 Mo O2 100.1(11) 2_565 4_564
O1 Mo O4 72.1(14) 2_565 1_555
O1 Mo O4 98.1(10) 2_565 4_564
O2 Mo O2 152.1(84) 1_554 4_564
O2 Mo O3 116.5(21) 1_554 1_555
O2 Mo O4 89.6(21) 1_554 1_555
O2 Mo O4 83.4(21) 1_554 4_564
O2 Mo O3 75.4(16) 4_564 1_555
O2 Mo O4 62.5(26) 4_564 1_555
O2 Mo O4 124.6(31) 4_564 4_564
O3 Mo O4 112.6(19) 1_555 1_555
O3 Mo O4 77.7(15) 1_555 4_564

loop_
_geom_bond_atom_site_label_1
_geom_bond_atom_site_label_2
_geom_bond_distance
_geom_bond_site_symmetry_2
Gd O1 2.393(38) 1_545
Gd O1 2.647(37) 2_565
Gd O2 2.380(33) 2_556
Gd O4 2.276(28) .
Cs O2 3.332(28) 2_656
Cs O3 2.857(32) 1_545
Cs O3 3.033(33) 2_665
Cs O4 3.299(23) .
Mo O1 1.785(26) .
Mo O2 1.562(45) 1_554
Mo O3 1.809(19) .
Mo O4 2.015(44) .
